data_2006838
loop_
_publ_author_name
'Hensen, Karl'
'Gebhardt, Frank'
'Kettner, Markus'
'Pickel, Peter'
'Bolte, Michael'

_publ_section_title
;
 Two Cyclotetrasiloxanes at 143K
;
_journal_issue 12
_journal_name_full 'Acta Crystallographica Section C'
_journal_page_first 1867
_journal_page_last 1869
_journal_paper_doi 10.1107/S0108270197010068
_journal_volume 53
_journal_year 1997
_chemical_formula_sum 'C16 H32 O4 Si4'
_chemical_formula_weight 400.78
_chemical_name_systematic
;
1,3,5,7-Tetra(cyclotetramethylen)cyclotetrasiloxane
;
_space_group_IT_number 14
_symmetry_cell_setting monoclinic
_symmetry_space_group_name_Hall '-P 2ybc'
_symmetry_space_group_name_H-M 'P 1 21/c 1'
_audit_creation_method SHELXL
_cell_angle_alpha 90
_cell_angle_beta 99.0360(10)
_cell_angle_gamma 90
_cell_formula_units_Z 2
_cell_length_a 6.36030(10)
_cell_length_b 17.8106(3)
_cell_length_c 9.33630(10)
_cell_measurement_reflns_used 4336
_cell_measurement_temperature 143
_cell_measurement_theta_max 25.00
_cell_measurement_theta_min 1.00
_cell_volume 1044.50(3)
_computing_cell_refinement SMART
_computing_data_collection 'SMART (Siemens, 1995)'
_computing_data_reduction 'SAINT (Siemens, 1995)'
_computing_molecular_graphics 'XP in SHELXTL-Plus (Sheldrick, 1991)'
_computing_structure_refinement 'SHELXL96 (Sheldrick, 1996b)'
_computing_structure_solution 'SHELXS96 (Sheldrick, 1990)'
_diffrn_ambient_temperature 143
_diffrn_measured_fraction_theta_full 0.958
_diffrn_measured_fraction_theta_max 0.958
_diffrn_measurement_device 'Siemens CCD three-circle diffractometer'
_diffrn_measurement_method \w
_diffrn_radiation_monochromator 'highly oriented graphite crystal'
_diffrn_radiation_source 'fine-focus sealed tube'
_diffrn_radiation_type MoK\a
_diffrn_radiation_wavelength 0.71073
_diffrn_reflns_av_R_equivalents 0.0820
_diffrn_reflns_av_sigmaI/netI 0.0551
_diffrn_reflns_limit_h_max 7
_diffrn_reflns_limit_h_min -7
_diffrn_reflns_limit_k_max 21
_diffrn_reflns_limit_k_min -19
_diffrn_reflns_limit_l_max 11
_diffrn_reflns_limit_l_min -11
_diffrn_reflns_number 13687
_diffrn_reflns_theta_full 26.43
_diffrn_reflns_theta_max 26.43
_diffrn_reflns_theta_min 2.49
_diffrn_standards_decay_% 0
_diffrn_standards_interval_time 600
_diffrn_standards_number 130
_exptl_absorpt_coefficient_mu 0.301
_exptl_absorpt_correction_T_max 1.000
_exptl_absorpt_correction_T_min 0.874
_exptl_absorpt_correction_type 'Empirical (SADABS; Sheldrick, 1996a)'
_exptl_crystal_colour colourless
_exptl_crystal_density_diffrn 1.274
_exptl_crystal_description plate
_exptl_crystal_F_000 432
_exptl_crystal_size_max 0.40
_exptl_crystal_size_mid 0.20
_exptl_crystal_size_min 0.05
_refine_diff_density_max 0.460
_refine_diff_density_min -0.394
_refine_ls_extinction_method none
_refine_ls_goodness_of_fit_ref 1.048
_refine_ls_hydrogen_treatment 'H atoms: see text'
_refine_ls_matrix_type full
_refine_ls_number_parameters 108
_refine_ls_number_reflns 2122
_refine_ls_number_restraints 0
_refine_ls_restrained_S_all 1.048
_refine_ls_R_factor_all 0.0891
_refine_ls_R_factor_gt 0.0546
_refine_ls_shift/su_max <0.001
_refine_ls_shift/su_mean 0.000
_refine_ls_structure_factor_coef Fsqd
_refine_ls_weighting_details 'w = 1/[\s^2^(Fo^2^)+(0.0438P)^2^+1.5197P] where P=(Fo^2^+2Fc^2^)/3'
_refine_ls_weighting_scheme calc
_refine_ls_wR_factor_ref 0.1227
_reflns_number_observed 1531
_reflns_number_total 2122
_reflns_observed_criterion >2sigma(I)
_cod_data_source_file jz1227.cif
_cod_data_source_block II
_cod_depositor_comments
;
The following automatic conversions were performed:
'_symmetry_cell_setting' value 'Monoclinic' changed to 'monoclinic'
according to '/home/saulius/struct/CIF-dictionaries/cif_core.dic'
dictionary named 'cif_core.dic' version 2.4.1 from 2010-06-29.

Automatic conversion script
Id: cif_fix_enum 1527 2010-12-29 10:47:43Z saulius 

The following automatic conversions were performed:

'_symmetry_cell_setting' value 'Monoclinic' changed to 'monoclinic'
according to /home/saulius/struct/CIF-dictionaries/cif_core.dic
dictionary named 'cif_core.dic' version 2.4.1 from 2010-06-29.

Automatic conversion script
Id: cif_fix_values 1715 2011-07-08 13:25:40Z adriana 

The following automatic conversions were performed:

'_refine_ls_weighting_scheme' value 'calc w =
1/[\s^2^(Fo^2^)+(0.0438P)^2^+1.5197P] where P=(Fo^2^+2Fc^2^)/3' was
changed to 'calc'. New tag '_refine_ls_weighting_details' was
created. The value of the new tag was set to 'w =
1/[\s^2^(Fo^2^)+(0.0438P)^2^+1.5197P] where P=(Fo^2^+2Fc^2^)/3'.

Automatic conversion script
Id: cif_fix_values 3143 2015-03-26 13:38:13Z robertas 
;
_cod_original_sg_symbol_H-M 'P 21/c'
_cod_database_code 2006838

loop_
_symmetry_equiv_pos_as_xyz
'x, y, z'
'-x, y+1/2, -z+1/2'
'-x, -y, -z'
'x, -y-1/2, z-1/2'

loop_
_atom_site_label
_atom_site_fract_x
_atom_site_fract_y
_atom_site_fract_z
_atom_site_U_iso_or_equiv
_atom_site_adp_type
_atom_site_calc_flag
_atom_site_refinement_flags
_atom_site_occupancy
_atom_site_disorder_assembly
_atom_site_disorder_group
_atom_site_type_symbol
Si1 .56761(14) .60296(5) .60201(9) .0232(2) Uani d . 1 . . Si
O2 .4635(3) .60137(12) .4305(2) .0288(5) Uani d . 1 . . O
Si3 .27321(13) .55907(5) .32309(9) .0221(2) Uani d . 1 . . Si
O4 .2790(4) .47012(12) .3641(2) .0318(6) Uani d . 1 . . O
C11 .3630(6) .6123(2) .7236(4) .0345(8) Uani d . 1 . . C
H11A .2196 .6001 .6711 .041 Uiso calc PR .578(15) A 1 H
H11B .3956 .5787 .8086 .041 Uiso calc PR .578(15) A 1 H
H11C .2187 .6197 .6680 .041 Uiso calc PR .422(15) A 2 H
H11D .3625 .5683 .7883 .041 Uiso calc PR .422(15) A 2 H
C12 .3756(14) .6940(4) .7702(10) .039(2) Uiso d P .578(15) A 1 C
H12A .3220 .7000 .8636 .047 Uiso calc PR .578(15) A 1 H
H12B .2881 .7256 .6964 .047 Uiso calc PR .578(15) A 1 H
C13 .6132(12) .7177(4) .7868(10) .040(2) Uiso d P .578(15) A 1 C
H13A .6246 .7730 .7970 .048 Uiso calc PR .578(15) A 1 H
H13B .6933 .6947 .8755 .048 Uiso calc PR .578(15) A 1 H
C12' .447(2) .6861(6) .8119(13) .038(3) Uiso d P .422(15) A 2 C
H12C .3261 .7124 .8443 .046 Uiso calc PR .422(15) A 2 H
H12D .5486 .6716 .8991 .046 Uiso calc PR .422(15) A 2 H
C13' .5544(17) .7374(6) .7216(13) .039(3) Uiso d P .422(15) A 2 C
H13C .6290 .7778 .7825 .046 Uiso calc PR .422(15) A 2 H
H13D .4482 .7608 .6458 .046 Uiso calc PR .422(15) A 2 H
C14 .7111(5) .69233(18) .6529(4) .0307(8) Uani d . 1 . . C
H14A .8664 .6840 .6782 .037 Uiso calc PR .578(15) A 1 H
H14B .6841 .7297 .5735 .037 Uiso calc PR .578(15) A 1 H
H14C .8430 .6832 .7223 .037 Uiso calc PR .422(15) A 2 H
H14D .7479 .7182 .5662 .037 Uiso calc PR .422(15) A 2 H
C31 .0030(5) .5981(2) .3242(4) .0320(8) Uani d . 1 . . C
H31A -.0778 .5679 .3860 .038 Uiso calc R 1 . . H
H31B .0096 .6509 .3581 .038 Uiso calc R 1 . . H
C32 -.0953(5) .5924(2) .1630(4) .0396(9) Uani d . 1 . . C
H32A -.1439 .5404 .1399 .048 Uiso calc R 1 . . H
H32B -.2200 .6262 .1425 .048 Uiso calc R 1 . . H
C33 .0711(5) .6146(2) .0701(4) .0372(9) Uani d . 1 . . C
H33A .0920 .6697 .0737 .045 Uiso calc R 1 . . H
H33B .0220 .6000 -.0321 .045 Uiso calc R 1 . . H
C34 .2830(5) .5748(2) .1270(3) .0333(8) Uani d . 1 . . C
H34A .4059 .6068 .1139 .040 Uiso calc R 1 . . H
H34B .2939 .5265 .0761 .040 Uiso calc R 1 . . H

loop_
_atom_site_aniso_label
_atom_site_aniso_U_11
_atom_site_aniso_U_22
_atom_site_aniso_U_33
_atom_site_aniso_U_12
_atom_site_aniso_U_13
_atom_site_aniso_U_23
Si1 .0247(5) .0260(5) .0179(4) -.0014(4) .0004(3) -.0009(4)
O2 .0321(13) .0341(13) .0185(11) -.0034(10) -.0018(9) .0000(10)
Si3 .0208(4) .0299(5) .0151(4) .0042(4) .0013(3) .0000(4)
O4 .0320(13) .0301(13) .0309(13) .0022(10) -.0028(10) -.0011(10)
C11 .033(2) .042(2) .0290(18) -.0014(16) .0075(15) .0021(16)
C14 .0341(19) .0294(18) .0267(18) -.0058(15) -.0012(15) .0002(14)
C31 .0259(18) .038(2) .0327(19) .0045(15) .0071(15) -.0028(16)
C32 .0240(19) .055(2) .038(2) .0062(16) -.0003(16) .0047(18)
C33 .0312(19) .050(2) .0268(18) -.0011(16) -.0072(15) .0097(16)
C34 .0267(18) .055(2) .0172(16) .0023(16) .0001(14) .0018(15)

loop_
_atom_type_symbol
_atom_type_description
_atom_type_scat_dispersion_real
_atom_type_scat_dispersion_imag
_atom_type_scat_source
C C 0.0033 0.0016 'International Tables Vol C Tables 4.2.6.8 and 6.1.1.4'
H H 0.0000 0.0000 'International Tables Vol C Tables 4.2.6.8 and 6.1.1.4'
O O 0.0106 0.0060 'International Tables Vol C Tables 4.2.6.8 and 6.1.1.4'
Si Si 0.0817 0.0704 'International Tables Vol C Tables 4.2.6.8 and 6.1.1.4'

loop_
_geom_angle_atom_site_label_1
_geom_angle_atom_site_label_2
_geom_angle_atom_site_label_3
_geom_angle_site_symmetry_1
_geom_angle
O4 Si1 O2 3_666 108.34(12)
O4 Si1 C14 3_666 112.33(14)
O2 Si1 C14 . 111.85(14)
O4 Si1 C11 3_666 114.06(14)
O2 Si1 C11 . 112.61(14)
C14 Si1 C11 . 97.43(15)
Si3 O2 Si1 . 139.31(15)
O4 Si3 O2 . 108.52(12)
O4 Si3 C31 . 110.49(15)
O2 Si3 C31 . 114.97(14)
O4 Si3 C34 . 111.98(15)
O2 Si3 C34 . 113.51(14)
C31 Si3 C34 . 97.09(15)
Si1 O4 Si3 3_666 144.51(16)
C12 C11 C12' . 20.8(4)
C12 C11 Si1 . 104.5(3)
C12' C11 Si1 . 100.2(4)
C11 C12 C13 . 107.2(6)
C14 C13 C12 . 110.3(6)
C13' C12' C11 . 111.2(8)
C12' C13' C14 . 108.0(9)
C13' C14 C13 . 28.4(4)
C13' C14 Si1 . 103.6(4)
C13 C14 Si1 . 102.3(3)
C32 C31 Si3 . 101.8(2)
C33 C32 C31 . 109.2(3)
C32 C33 C34 . 109.4(3)
C33 C34 Si3 . 104.2(2)

loop_
_geom_bond_atom_site_label_1
_geom_bond_atom_site_label_2
_geom_bond_site_symmetry_2
_geom_bond_distance
_geom_bond_publ_flag
Si1 O4 3_666 1.627(2) ?
Si1 O2 . 1.634(2) ?
Si1 C14 . 1.859(3) ?
Si1 C11 . 1.864(3) ?
O2 Si3 . 1.630(2) ?
Si3 O4 . 1.629(2) ?
Si3 C31 . 1.855(3) ?
Si3 C34 . 1.863(3) ?
O4 Si1 3_666 1.627(2) ?
C11 C12 . 1.517(8) ?
C11 C12' . 1.598(10) ?
C12 C13 . 1.554(12) ?
C13 C14 . 1.550(7) ?
C12' C13' . 1.480(14) ?
C13' C14 . 1.500(9) ?
C31 C32 . 1.540(5) ?
C32 C33 . 1.522(5) ?
C33 C34 . 1.542(5) ?

loop_
_geom_torsion_atom_site_label_1
_geom_torsion_atom_site_label_2
_geom_torsion_atom_site_label_3
_geom_torsion_atom_site_label_4
_geom_torsion_site_symmetry_1
_geom_torsion_site_symmetry_4
_geom_torsion
O4 Si1 O2 Si3 3_666 . 78.4(2)
C14 Si1 O2 Si3 . . -157.2(2)
C11 Si1 O2 Si3 . . -48.7(3)
Si1 O2 Si3 O4 . . -43.9(3)
Si1 O2 Si3 C31 . . 80.3(3)
Si1 O2 Si3 C34 . . -169.1(2)
O2 Si3 O4 Si1 . 3_666 -47.3(3)
C31 Si3 O4 Si1 . 3_666 -174.3(2)
C34 Si3 O4 Si1 . 3_666 78.7(3)
O4 Si1 C11 C12 3_666 . 133.3(4)
O2 Si1 C11 C12 . . -102.7(5)
C14 Si1 C11 C12 . . 14.8(5)
O4 Si1 C11 C12' 3_666 . 112.4(5)
O2 Si1 C11 C12' . . -123.6(5)
C14 Si1 C11 C12' . . -6.1(5)
C12' C11 C12 C13 . . 44.8(13)
Si1 C11 C12 C13 . . -35.8(8)
C11 C12 C13 C14 . . 47.5(10)
C12 C11 C12' C13' . . -72.5(16)
Si1 C11 C12' C13' . . 31.4(12)
C11 C12' C13' C14 . . -49.1(14)
C12' C13' C14 C13 . . -50.7(11)
C12' C13' C14 Si1 . . 40.1(11)
C12 C13 C14 C13' . . 62.3(10)
C12 C13 C14 Si1 . . -33.6(8)
O4 Si1 C14 C13' 3_666 . -138.5(6)
O2 Si1 C14 C13' . . 99.4(6)
C11 Si1 C14 C13' . . -18.7(6)
O4 Si1 C14 C13 3_666 . -109.4(4)
O2 Si1 C14 C13 . . 128.5(4)
C11 Si1 C14 C13 . . 10.5(4)
O4 Si3 C31 C32 . . -95.3(2)
O2 Si3 C31 C32 . . 141.4(2)
C34 Si3 C31 C32 . . 21.4(3)
Si3 C31 C32 C33 . . -40.8(3)
C31 C32 C33 C34 . . 46.4(4)
C32 C33 C34 Si3 . . -27.0(4)
O4 Si3 C34 C33 . . 118.0(2)
O2 Si3 C34 C33 . . -118.7(2)
C31 Si3 C34 C33 . . 2.5(3)
